data_2021147
loop_
_publ_author_name
'Manin, Alex N.'
'Voronin, Alexander P.'
'Drozd, Ksenia V.'
'Churakov, Andrei V.'
'Perlovich, German L.'

_publ_section_title
;
 Pharmaceutical salts of emoxypine with dicarboxylic acids
;
_journal_coeditor_code YF3142
_journal_issue 7
_journal_name_full 'Acta Crystallographica Section C'
_journal_page_first
;
;
_journal_paper_doi 10.1107/S2053229618007386
_journal_volume 74
_journal_year 2018
_chemical_formula_iupac 'C8 H12 N O +, C4 H3 O4 -'
_chemical_formula_moiety 'C8 H12 N O +, C4 H3 O4 -'
_chemical_formula_sum 'C12 H15 N O5'
_chemical_formula_weight 253.25
_chemical_name_common
;
Emoxypinium maleate
;
_chemical_name_systematic
;
2-Ethyl-3-hydroxy-6-methylpyridin-1-ium 3-carboxyprop-2-enoate
;
_space_group_IT_number 56
_symmetry_cell_setting orthorhombic
_symmetry_space_group_name_Hall '-P 2ab 2ac'
_symmetry_space_group_name_H-M 'P c c n'
_atom_sites_solution_hydrogens difmap
_atom_sites_solution_primary direct
_atom_sites_solution_secondary difmap
_audit_creation_method SHELXL-97
_cell_angle_alpha 90.00
_cell_angle_beta 90.00
_cell_angle_gamma 90.00
_cell_formula_units_Z 8
_cell_length_a 26.571(3)
_cell_length_b 6.9074(8)
_cell_length_c 13.5152(16)
_cell_measurement_reflns_used 6269
_cell_measurement_temperature 150(2)
_cell_measurement_theta_max 30.107
_cell_measurement_theta_min 2.949
_cell_volume 2480.5(5)
_computing_cell_refinement
;
SAINT (Bruker, 2008)
;
_computing_data_collection
;
<i>APEX2</i> (Bruker, 2008)
;
_computing_data_reduction
;
SAINT (Bruker, 2008)
;
_computing_molecular_graphics
;
SHELXTL (Sheldrick, 2008)
;
_computing_publication_material
;
SHELXTL (Sheldrick, 2008)
;
_computing_structure_refinement
;
SHELXTL (Sheldrick, 2008)
;
_computing_structure_solution
;
SHELXTL (Sheldrick, 2008)
;
_diffrn_ambient_temperature 150(2)
_diffrn_measured_fraction_theta_full 1.000
_diffrn_measured_fraction_theta_max 1.000
_diffrn_measurement_device_type 'Bruker SMART APEXII'
_diffrn_measurement_method \w
_diffrn_radiation_monochromator graphite
_diffrn_radiation_source 'fine-focus sealed tube'
_diffrn_radiation_type MoK\a
_diffrn_radiation_wavelength 0.71073
_diffrn_reflns_av_R_equivalents 0.0259
_diffrn_reflns_av_sigmaI/netI 0.0155
_diffrn_reflns_limit_h_max 33
_diffrn_reflns_limit_h_min -33
_diffrn_reflns_limit_k_max 8
_diffrn_reflns_limit_k_min -8
_diffrn_reflns_limit_l_max 16
_diffrn_reflns_limit_l_min -17
_diffrn_reflns_number 19445
_diffrn_reflns_theta_full 27.00
_diffrn_reflns_theta_max 27.00
_diffrn_reflns_theta_min 3.01
_diffrn_standards_decay_% 0
_exptl_absorpt_coefficient_mu 0.106
_exptl_absorpt_correction_T_max 0.9791
_exptl_absorpt_correction_T_min 0.9638
_exptl_absorpt_correction_type multi-scan
_exptl_absorpt_process_details
;
(SADABS; Bruker, 2008)
;
_exptl_crystal_colour colourless
_exptl_crystal_density_diffrn 1.356
_exptl_crystal_density_method 'not measured'
_exptl_crystal_description parallelepiped
_exptl_crystal_F_000 1072
_exptl_crystal_size_max 0.35
_exptl_crystal_size_mid 0.20
_exptl_crystal_size_min 0.20
_refine_diff_density_max 0.232
_refine_diff_density_min -0.187
_refine_ls_extinction_method none
_refine_ls_goodness_of_fit_ref 1.036
_refine_ls_hydrogen_treatment refall
_refine_ls_matrix_type full
_refine_ls_number_parameters 223
_refine_ls_number_reflns 2713
_refine_ls_number_restraints 0
_refine_ls_restrained_S_all 1.036
_refine_ls_R_factor_all 0.0444
_refine_ls_R_factor_gt 0.0366
_refine_ls_shift/su_max 0.000
_refine_ls_shift/su_mean 0.000
_refine_ls_structure_factor_coef Fsqd
_refine_ls_weighting_details 'calc w=1/[\s^2^(Fo^2^)+(0.0506P)^2^+0.7672P] where P=(Fo^2^+2Fc^2^)/3'
_refine_ls_weighting_scheme calc
_refine_ls_wR_factor_gt 0.0947
_refine_ls_wR_factor_ref 0.1010
_reflns_number_gt 2282
_reflns_number_total 2713
_reflns_threshold_expression I>2\s(I)
_cod_data_source_file yf3142sup1.cif
_cod_data_source_block I
_cod_original_cell_volume 2480.6(5)
_cod_database_code 2021147

loop_
_symmetry_equiv_pos_as_xyz
'x, y, z'
'-x+1/2, -y+1/2, z'
'-x, y+1/2, -z+1/2'
'x+1/2, -y, -z+1/2'
'-x, -y, -z'
'x-1/2, y-1/2, -z'
'x, -y-1/2, z-1/2'
'-x-1/2, y, z-1/2'

loop_
_atom_site_type_symbol
_atom_site_label
_atom_site_fract_x
_atom_site_fract_y
_atom_site_fract_z
_atom_site_U_iso_or_equiv
_atom_site_adp_type
_atom_site_calc_flag
_atom_site_occupancy
_atom_site_symmetry_multiplicity
O O1 0.23337(3) 0.51028(14) 0.25508(7) 0.0328(2) Uani d 1 1
H H2 0.2066(8) 0.492(3) 0.2909(13) 0.057(5) Uiso d 1 1
N N1 0.36097(4) 0.57375(14) 0.32811(8) 0.0253(2) Uani d 1 1
H H1 0.3918(6) 0.588(2) 0.2955(11) 0.037(4) Uiso d 1 1
C C1 0.31985(4) 0.56061(17) 0.27019(9) 0.0246(3) Uani d 1 1
C C2 0.27330(4) 0.52561(17) 0.31535(9) 0.0257(3) Uani d 1 1
C C3 0.27151(5) 0.51191(18) 0.41811(9) 0.0294(3) Uani d 1 1
C C4 0.31499(5) 0.53136(18) 0.47344(9) 0.0293(3) Uani d 1 1
C C5 0.36080(5) 0.56154(17) 0.42794(9) 0.0276(3) Uani d 1 1
C C6 0.41005(6) 0.5867(3) 0.48088(11) 0.0394(3) Uani d 1 1
C C7 0.32582(5) 0.5779(2) 0.16069(9) 0.0293(3) Uani d 1 1
C C8 0.32970(6) 0.3791(2) 0.11233(10) 0.0412(4) Uani d 1 1
H H3 0.2400(6) 0.488(2) 0.4490(11) 0.033(4) Uiso d 1 1
H H4 0.3130(6) 0.524(2) 0.5448(12) 0.039(4) Uiso d 1 1
H H61 0.4111(8) 0.505(3) 0.5358(18) 0.079(7) Uiso d 1 1
H H62 0.4123(8) 0.718(3) 0.5043(16) 0.085(7) Uiso d 1 1
H H63 0.4384(7) 0.563(3) 0.4393(15) 0.060(5) Uiso d 1 1
H H71 0.3554(6) 0.659(2) 0.1477(11) 0.037(4) Uiso d 1 1
H H72 0.2954(6) 0.648(2) 0.1362(11) 0.039(4) Uiso d 1 1
H H81 0.2974(7) 0.301(3) 0.1274(12) 0.059(5) Uiso d 1 1
H H82 0.3334(6) 0.391(3) 0.0408(13) 0.049(5) Uiso d 1 1
H H83 0.3600(6) 0.312(2) 0.1389(12) 0.049(5) Uiso d 1 1
O O11 0.51272(4) 0.55390(18) 0.29968(7) 0.0456(3) Uani d 1 1
H H11 0.5546(9) 0.540(3) 0.2876(16) 0.083(7) Uiso d 1 1
O O12 0.44379(3) 0.59189(18) 0.21062(8) 0.0479(3) Uani d 1 1
O O13 0.65378(3) 0.55089(16) 0.14008(7) 0.0394(3) Uani d 1 1
O O14 0.60222(4) 0.52160(17) 0.26715(7) 0.0422(3) Uani d 1 1
C C11 0.48987(5) 0.5836(2) 0.21751(10) 0.0329(3) Uani d 1 1
C C12 0.51939(5) 0.6098(2) 0.12445(10) 0.0371(3) Uani d 1 1
C C13 0.56863(5) 0.5967(2) 0.10733(10) 0.0338(3) Uani d 1 1
C C14 0.61100(4) 0.55363(18) 0.17691(9) 0.0265(3) Uani d 1 1
H H12 0.4980(6) 0.642(2) 0.0678(12) 0.046(4) Uiso d 1 1
H H13 0.5794(6) 0.614(2) 0.0406(12) 0.041(4) Uiso d 1 1

loop_
_atom_site_aniso_label
_atom_site_aniso_U_11
_atom_site_aniso_U_22
_atom_site_aniso_U_33
_atom_site_aniso_U_12
_atom_site_aniso_U_13
_atom_site_aniso_U_23
O1 0.0171(4) 0.0484(6) 0.0329(5) -0.0021(4) 0.0017(3) 0.0017(4)
N1 0.0185(5) 0.0295(5) 0.0279(5) -0.0003(4) 0.0020(4) 0.0006(4)
C1 0.0201(5) 0.0265(6) 0.0271(6) 0.0005(4) 0.0016(4) 0.0014(4)
C2 0.0191(5) 0.0273(6) 0.0308(6) 0.0007(4) 0.0019(4) 0.0007(5)
C3 0.0254(6) 0.0306(6) 0.0320(7) -0.0009(5) 0.0092(5) 0.0004(5)
C4 0.0328(6) 0.0305(6) 0.0247(6) 0.0005(5) 0.0037(5) -0.0003(5)
C5 0.0281(6) 0.0280(6) 0.0268(6) 0.0005(5) -0.0013(5) -0.0028(5)
C6 0.0315(7) 0.0538(9) 0.0329(7) -0.0023(6) -0.0064(6) -0.0047(7)
C7 0.0201(6) 0.0413(7) 0.0264(6) -0.0001(5) 0.0021(4) 0.0078(5)
C8 0.0424(8) 0.0549(9) 0.0262(7) 0.0094(7) 0.0031(6) -0.0026(6)
O11 0.0258(5) 0.0780(8) 0.0329(5) 0.0000(5) 0.0072(4) 0.0056(5)
O12 0.0184(5) 0.0698(8) 0.0557(7) 0.0039(4) 0.0079(4) 0.0079(6)
O13 0.0173(4) 0.0647(7) 0.0363(5) 0.0045(4) 0.0007(4) 0.0083(5)
O14 0.0233(5) 0.0745(8) 0.0287(5) -0.0030(5) -0.0019(3) 0.0090(5)
C11 0.0213(6) 0.0386(7) 0.0388(7) 0.0008(5) 0.0057(5) 0.0011(6)
C12 0.0209(6) 0.0590(9) 0.0315(7) 0.0058(6) -0.0019(5) 0.0045(6)
C13 0.0231(6) 0.0527(8) 0.0256(6) 0.0042(6) 0.0007(5) 0.0053(6)
C14 0.0192(5) 0.0308(6) 0.0296(6) -0.0004(4) -0.0015(4) 0.0017(5)

loop_
_atom_type_symbol
_atom_type_description
_atom_type_scat_dispersion_real
_atom_type_scat_dispersion_imag
_atom_type_scat_source
C C 0.0033 0.0016 'International Tables Vol C Tables 4.2.6.8 and 6.1.1.4'
H H 0.0000 0.0000 'International Tables Vol C Tables 4.2.6.8 and 6.1.1.4'
N N 0.0061 0.0033 'International Tables Vol C Tables 4.2.6.8 and 6.1.1.4'
O O 0.0106 0.0060 'International Tables Vol C Tables 4.2.6.8 and 6.1.1.4'

loop_
_geom_angle_atom_site_label_1
_geom_angle_atom_site_label_2
_geom_angle_atom_site_label_3
_geom_angle
C2 O1 H2 108.7(12)
C1 N1 C5 124.96(10)
C1 N1 H1 116.4(9)
C5 N1 H1 118.6(9)
N1 C1 C2 118.34(11)
N1 C1 C7 118.97(10)
C2 C1 C7 122.66(11)
O1 C2 C3 124.96(11)
O1 C2 C1 116.58(11)
C3 C2 C1 118.45(11)
C4 C3 C2 120.28(11)
C4 C3 H3 121.1(9)
C2 C3 H3 118.6(9)
C5 C4 C3 120.72(11)
C5 C4 H4 120.0(9)
C3 C4 H4 119.3(9)
N1 C5 C4 117.21(11)
N1 C5 C6 117.73(11)
C4 C5 C6 125.04(12)
C5 C6 H61 109.6(14)
C5 C6 H62 108.7(13)
H61 C6 H62 107.9(18)
C5 C6 H63 112.8(12)
H61 C6 H63 109.9(17)
H62 C6 H63 107.8(16)
C1 C7 C8 111.12(11)
C1 C7 H71 107.9(9)
C8 C7 H71 112.5(9)
C1 C7 H72 106.3(8)
C8 C7 H72 110.5(9)
H71 C7 H72 108.2(13)
C7 C8 H81 109.4(10)
C7 C8 H82 110.7(10)
H81 C8 H82 108.9(13)
C7 C8 H83 108.6(10)
H81 C8 H83 110.8(14)
H82 C8 H83 108.4(13)
C11 O11 H11 110.8(11)
C14 O14 H11 111.6(9)
O12 C11 O11 123.00(12)
O12 C11 C12 116.98(12)
O11 C11 C12 120.02(11)
C13 C12 C11 130.85(12)
C13 C12 H12 116.7(9)
C11 C12 H12 112.4(9)
C12 C13 C14 130.03(12)
C12 C13 H13 116.9(9)
C14 C13 H13 113.1(9)
O13 C14 O14 123.67(11)
O13 C14 C13 116.10(11)
O14 C14 C13 120.23(11)

loop_
_geom_bond_atom_site_label_1
_geom_bond_atom_site_label_2
_geom_bond_distance
O1 C2 1.3419(14)
O1 H2 0.87(2)
N1 C1 1.3471(15)
N1 C5 1.3519(16)
N1 H1 0.936(16)
C1 C2 1.4004(16)
C1 C7 1.4932(17)
C2 C3 1.3928(18)
C3 C4 1.3827(18)
C3 H3 0.951(15)
C4 C5 1.3795(17)
C4 H4 0.968(16)
C5 C6 1.5014(18)
C6 H61 0.94(2)
C6 H62 0.96(2)
C6 H63 0.95(2)
C7 C8 1.524(2)
C7 H71 0.979(15)
C7 H72 0.999(16)
C8 H81 1.035(18)
C8 H82 0.976(18)
C8 H83 0.995(17)
O11 C11 1.2821(16)
O11 H11 1.13(2)
O12 C11 1.2294(16)
O13 C14 1.2412(15)
O14 C14 1.2612(16)
C11 C12 1.4932(18)
C12 C13 1.3318(18)
C12 H12 0.981(16)
C13 C14 1.4967(17)
C13 H13 0.954(16)

loop_
_geom_hbond_atom_site_label_D
_geom_hbond_atom_site_label_H
_geom_hbond_atom_site_label_A
_geom_hbond_site_symmetry_A
_geom_hbond_distance_DH
_geom_hbond_distance_HA
_geom_hbond_distance_DA
_geom_hbond_angle_DHA
O11 H11 O14 . 1.13(2) 1.30(2) 2.4288(14) 176(2)
O1 H2 O13 4_465 0.87(2) 1.71(2) 2.5804(13) 178.5(19)
N1 H1 O12 . 0.936(16) 1.795(17) 2.7165(14) 167.5(14)

loop_
_geom_torsion_atom_site_label_1
_geom_torsion_atom_site_label_2
_geom_torsion_atom_site_label_3
_geom_torsion_atom_site_label_4
_geom_torsion
C5 N1 C1 C2 -2.13(18)
C5 N1 C1 C7 179.69(12)
N1 C1 C2 O1 -178.93(10)
C7 C1 C2 O1 -0.81(18)
N1 C1 C2 C3 1.91(17)
C7 C1 C2 C3 -179.97(12)
O1 C2 C3 C4 -179.51(12)
C1 C2 C3 C4 -0.43(19)
C2 C3 C4 C5 -1.00(19)
C1 N1 C5 C4 0.70(18)
C1 N1 C5 C6 -177.81(12)
C3 C4 C5 N1 0.90(18)
C3 C4 C5 C6 179.29(13)
N1 C1 C7 C8 95.66(14)
C2 C1 C7 C8 -82.44(15)
O12 C11 C12 C13 -175.27(16)
O11 C11 C12 C13 4.6(3)
C11 C12 C13 C14 -1.0(3)
C12 C13 C14 O13 -179.87(16)
C12 C13 C14 O14 0.5(2)

_cod_database_fobs_code 2021147
